data_7063395
loop_
_publ_author_name
'Wei, Ruiqi'
'Zhou, Ruiyuan'
'Shen, Ripei'
'Han, Jie'

_publ_section_title
;
 Tuning the photochromism of indeno-fused 2H-naphthopyrans using steric
 spirocyclic groups
;
_journal_issue 35
_journal_name_full 'New Journal of Chemistry'
_journal_page_first 15352
_journal_page_last 15357
_journal_paper_doi 10.1039/D4NJ02706J
_journal_volume 48
_journal_year 2024
_chemical_formula_moiety 'C54 H38 O3'
_chemical_formula_sum 'C54 H38 O3'
_chemical_formula_weight 734.84
_space_group_crystal_system triclinic
_space_group_IT_number 2
_space_group_name_Hall '-P 1'
_space_group_name_H-M_alt 'P -1'
_atom_sites_solution_hydrogens geom
_atom_sites_solution_primary dual
_audit_creation_date 2024-06-06
_audit_creation_method
;
Olex2 1.5
(compiled 2023.08.24 svn.re1ec1418 for OlexSys, GUI svn.r6817)
;
_audit_update_record
;
2024-06-06 deposited with the CCDC.	2024-08-07 downloaded from the CCDC.
;
_cell_angle_alpha 88.277(2)
_cell_angle_beta 72.382(2)
_cell_angle_gamma 71.540(2)
_cell_formula_units_Z 2
_cell_length_a 11.6774(3)
_cell_length_b 12.0992(3)
_cell_length_c 14.8445(4)
_cell_measurement_reflns_used 17567
_cell_measurement_temperature 298(1)
_cell_measurement_theta_max 76.6130
_cell_measurement_theta_min 3.8140
_cell_volume 1891.08(9)
_computing_cell_refinement 'CrysAlisPro 1.171.42.99a (Rigaku OD, 2023)'
_computing_data_collection 'CrysAlisPro 1.171.42.99a (Rigaku OD, 2023)'
_computing_data_reduction 'CrysAlisPro 1.171.42.99a (Rigaku OD, 2023)'
_computing_molecular_graphics 'Olex2 1.5 (Dolomanov et al., 2009)'
_computing_publication_material 'Olex2 1.5 (Dolomanov et al., 2009)'
_computing_structure_refinement 'XL  (Sheldrick, 2008)'
_computing_structure_solution 'SHELXT 2014/5 (Sheldrick, 2014)'
_diffrn_ambient_environment air
_diffrn_ambient_temperature 298(1)
_diffrn_detector 'Hybrid Pixel Array Detector'
_diffrn_detector_area_resol_mean 10.0000
_diffrn_detector_type HyPix
_diffrn_measured_fraction_theta_full 0.998
_diffrn_measured_fraction_theta_max 0.960
_diffrn_measurement_details
;
List of Runs (angles in degrees, time in seconds):

  # Type    Start    End  Width  t~exp~   \w     \q     \k     \f   Frames
#--------------------------------------------------------------------------
  1  \w     19.00  92.00   0.50    0.05    --   47.40-125.00  30.00  146
  2  \w     46.00 110.00   0.50    0.05    --  105.91-125.00 -60.00  128
  3  \w     43.00 111.00   0.50    0.05    --  105.91-125.00 -30.00  136
  4  \w     19.00  84.00   0.50    0.05    --   47.40-125.00-150.00  130
  5  \w     69.00 112.00   0.50    0.05    --  105.91-125.00-180.00   86
  6  \w     74.00 101.00   0.50    0.05    --  105.91 -95.00 -60.00   54
  7  \w     68.00  94.00   0.50    0.05    --  105.91 -95.00 -30.00   52
  8  \w     42.00 108.00   0.50    0.05    --  105.91-125.00  90.00  132
  9  \w     34.00  93.00   0.50    0.05    --  105.91 -95.00   0.00  118
 10  \w     -5.00  24.00   0.50    0.05    --   47.40 -19.00-180.00   58
 11  \w     42.00  72.00   0.50    0.05    --  105.91 -61.00-180.00   60
 12  \w    -20.00  13.00   0.50    0.05    --   47.40 -61.00  -3.00   66
 13  \w     33.00  75.00   0.50    0.05    --  105.91 -61.00  -3.00   84
 14  \w     81.00 169.00   0.50    0.05    --  105.91 125.00   0.00  176
 15  \w     33.00 117.00   0.50    0.05    --   47.40  61.00 135.00  168
 16  \w    108.00 141.00   0.50    0.05    --  105.91  61.00 135.00   66
 17  \w     90.00 173.00   0.50    0.05    --  105.91  61.00  60.00  166
 18  \w    110.00 176.00   0.50    0.05    --  105.91  45.00   0.00  132
 19  \w     99.00 177.00   0.50    0.05    --  105.91  30.00 -30.00  156
 20  \w     94.00 177.00   0.50    0.05    --  105.91  45.00-180.00  166
 21  \w    -22.00  28.00   0.50    0.05    --  -47.40  19.00 120.00  100
 22  \w     -6.00  19.00   0.50    0.05    --  -47.40  61.00 135.00   50
 23  \w    -64.00 -20.00   0.50    0.05    --  -47.40  61.00 135.00   88
 24  \w   -100.00 -70.00   0.50    0.05    -- -104.50  77.00 150.00   60
 25  \w    -61.00 -35.00   0.50    0.05    -- -104.50  61.00 135.00   52
 26  \w    -68.00 -34.00   0.50    0.05    -- -104.50  61.00 120.00   68
 27  \w    -63.00 -38.00   0.50    0.05    -- -104.50  61.00   0.00   50
 28  \w    -61.00 -33.00   0.50    0.05    -- -104.50  61.00 -30.00   56
 29  \w    -63.00 -32.00   0.50    0.05    -- -104.50  61.00-120.00   62
 30  \w   -127.00-101.00   0.50    0.05    -- -104.50 146.00   0.50   52
 31  \w    -66.00 -36.00   0.50    0.05    -- -104.50 125.00  90.00   60
 32  \w    -99.00 -54.00   0.50    0.05    -- -104.50 125.00 150.00   90
 33  \w   -108.00 -38.00   0.50    0.05    -- -104.50 112.00 126.89  140
 34  \w   -171.00-107.00   0.50    0.05    -- -104.50 -45.00 -60.00  128
 35  \w   -168.00 -88.00   0.50    0.05    -- -104.50 -61.00  -3.00  160
 36  \w   -119.00 -32.00   0.50    0.05    --  -47.40 -61.00  -3.00  174
 37  \w   -172.00-146.00   0.50    0.05    -- -104.50-125.00  90.00   52
;
_diffrn_measurement_device 'four-circle diffractometer'
_diffrn_measurement_device_type 'XtaLAB Synergy R, HyPix'
_diffrn_measurement_method '\w scans'
_diffrn_orient_matrix_type 'CrysAlisPro convention (1999,Acta A55,543-557)'
_diffrn_orient_matrix_UB_11 0.0486172000
_diffrn_orient_matrix_UB_12 0.0919745000
_diffrn_orient_matrix_UB_13 0.0315968000
_diffrn_orient_matrix_UB_21 0.0479772000
_diffrn_orient_matrix_UB_22 -0.0827294000
_diffrn_orient_matrix_UB_23 0.0712204000
_diffrn_orient_matrix_UB_31 0.1293199000
_diffrn_orient_matrix_UB_32 -0.0530221000
_diffrn_orient_matrix_UB_33 -0.0764780000
_diffrn_radiation_monochromator mirror
_diffrn_radiation_probe x-ray
_diffrn_radiation_type 'Cu K\a'
_diffrn_radiation_wavelength 1.54184
_diffrn_reflns_av_R_equivalents 0.0264
_diffrn_reflns_av_unetI/netI 0.0253
_diffrn_reflns_Laue_measured_fraction_full 0.998
_diffrn_reflns_Laue_measured_fraction_max 0.960
_diffrn_reflns_limit_h_max 14
_diffrn_reflns_limit_h_min -14
_diffrn_reflns_limit_k_max 15
_diffrn_reflns_limit_k_min -15
_diffrn_reflns_limit_l_max 15
_diffrn_reflns_limit_l_min -18
_diffrn_reflns_number 24115
_diffrn_reflns_point_group_measured_fraction_full 0.998
_diffrn_reflns_point_group_measured_fraction_max 0.960
_diffrn_reflns_theta_full 67.684
_diffrn_reflns_theta_max 76.678
_diffrn_reflns_theta_min 3.862
_diffrn_source 'Rotating-anode X-ray tube'
_diffrn_source_type 'PhotonJet R (Cu) X-ray Source'
_exptl_absorpt_coefficient_mu 0.613
_exptl_absorpt_correction_T_max 1.00000
_exptl_absorpt_correction_T_min 0.80244
_exptl_absorpt_correction_type multi-scan
_exptl_absorpt_process_details
;
CrysAlisPro 1.171.42.99a (Rigaku Oxford Diffraction, 2023)
Empirical absorption correction using spherical harmonics,
implemented in SCALE3 ABSPACK scaling algorithm.
;
_exptl_crystal_colour colourless
_exptl_crystal_colour_primary colourless
_exptl_crystal_density_diffrn 1.291
_exptl_crystal_description block
_exptl_crystal_F_000 772
_exptl_crystal_size_max 0.33
_exptl_crystal_size_mid 0.31
_exptl_crystal_size_min 0.28
_refine_diff_density_max 0.434
_refine_diff_density_min -0.275
_refine_diff_density_rms 0.040
_refine_ls_extinction_coef 0.0037(3)
_refine_ls_extinction_expression Fc^*^=kFc[1+0.001xFc^2^\l^3^/sin(2\q)]^-1/4^
_refine_ls_extinction_method 'SHELXL-2018/3 (Sheldrick 2018)'
_refine_ls_goodness_of_fit_ref 1.059
_refine_ls_hydrogen_treatment constr
_refine_ls_matrix_type full
_refine_ls_number_parameters 517
_refine_ls_number_reflns 7655
_refine_ls_number_restraints 0
_refine_ls_restrained_S_all 1.059
_refine_ls_R_factor_all 0.0416
_refine_ls_R_factor_gt 0.0383
_refine_ls_shift/su_max 0.001
_refine_ls_shift/su_mean 0.000
_refine_ls_structure_factor_coef Fsqd
_refine_ls_weighting_details 'w=1/[\s^2^(Fo^2^)+(0.0531P)^2^+0.5725P] where P=(Fo^2^+2Fc^2^)/3'
_refine_ls_weighting_scheme calc
_refine_ls_wR_factor_gt 0.1024
_refine_ls_wR_factor_ref 0.1049
_reflns_Friedel_coverage 0.000
_reflns_number_gt 6905
_reflns_number_total 7655
_reflns_threshold_expression 'I > 2\s(I)'
_cod_data_source_file d4nj02706j2.cif
_cod_data_source_block p20231110d1_auto
_cod_depositor_comments 'Adding full bibliography for 7063395.cif.'
_cod_database_code 7063395
_shelx_shelxl_version_number 2018/3
_chemical_oxdiff_formula 'C N O'
_shelx_space_group_comment
;
The symmetry employed for this shelxl refinement is uniquely defined
by the following loop, which should always be used as a source of
symmetry information in preference to the above space-group names.
They are only intended as comments.
;
_shelx_estimated_absorpt_t_max 0.847
_shelx_estimated_absorpt_t_min 0.823
_olex2_refinement_description
;
1. Fixed Uiso
 At 1.2 times of:
  All C(H) groups
 At 1.5 times of:
  All C(H,H,H) groups
2.a Aromatic/amide H refined with riding coordinates:
 C24(H24), C25(H25), C26(H26), C27(H27), C3(H3), C4(H4), C35(H35), C36(H36),
 C37(H37), C38(H38), C46(H46), C47(H47), C48(H48), C49(H49), C50(H50), C40(H40),
  C41(H41), C42(H42), C43(H43), C44(H44), C54(H54), C53(H53), C52(H52),
 C51(H51), C7(H7), C8(H8), C11(H11), C12(H12), C14(H14), C15(H15), C18(H18),
 C19(H19)
2.b Idealised Me refined as rotating group:
 C10(H10A,H10B,H10C), C17(H17A,H17B,H17C)
;
_olex2_submission_special_instructions 'No special instructions were received'
_oxdiff_exptl_absorpt_empirical_details
;
Empirical correction (ABSPACK) includes:
- Absorption correction using spherical harmonics
- Frame scaling
;
_oxdiff_exptl_absorpt_empirical_full_max 1.916
_oxdiff_exptl_absorpt_empirical_full_min 0.589

loop_
_space_group_symop_operation_xyz
'x, y, z'
'-x, -y, -z'

loop_
_atom_site_label
_atom_site_type_symbol
_atom_site_fract_x
_atom_site_fract_y
_atom_site_fract_z
_atom_site_U_iso_or_equiv
_atom_site_adp_type
_atom_site_occupancy
_atom_site_site_symmetry_order
_atom_site_calc_flag
_atom_site_refinement_flags_posn
_atom_site_refinement_flags_adp
_atom_site_refinement_flags_occupancy
_atom_site_disorder_assembly
_atom_site_disorder_group
O1 O 0.11645(7) 0.49820(6) 0.67334(5) 0.01867(17) Uani 1 1 d . . . . .
O2 O 0.49509(8) 0.69493(8) 0.79350(6) 0.0295(2) Uani 1 1 d . . . . .
O3 O 0.11588(10) 0.73880(9) 0.30003(7) 0.0403(2) Uani 1 1 d . . . . .
C1 C 0.11678(10) 0.42060(9) 0.74256(8) 0.0181(2) Uani 1 1 d . . . . .
C23 C 0.01456(10) 0.45619(10) 0.82821(8) 0.0197(2) Uani 1 1 d . . . . .
C24 C -0.07532(11) 0.57002(10) 0.84276(8) 0.0232(2) Uani 1 1 d . . . . .
H24 H -0.069001 0.621177 0.794856 0.028 Uiso 1 1 calc R U . . .
C25 C -0.17096(11) 0.60518(11) 0.92635(9) 0.0279(3) Uani 1 1 d . . . . .
H25 H -0.228510 0.680498 0.935528 0.034 Uiso 1 1 calc R U . . .
C26 C -0.18290(11) 0.52786(12) 0.99884(9) 0.0298(3) Uani 1 1 d . . . . .
H26 H -0.248692 0.552207 1.055504 0.036 Uiso 1 1 calc R U . . .
C27 C -0.09826(11) 0.41714(11) 0.98635(8) 0.0262(3) Uani 1 1 d . . . . .
H27 H -0.107986 0.366924 1.034681 0.031 Uiso 1 1 calc R U . . .
C22 C 0.00413(10) 0.37721(10) 0.90122(8) 0.0208(2) Uani 1 1 d . . . . .
C21 C 0.09859(10) 0.26449(10) 0.88460(8) 0.0196(2) Uani 1 1 d . . . . .
C28 C 0.11371(10) 0.16372(10) 0.94387(8) 0.0206(2) Uani 1 1 d . . . . .
C29 C 0.22102(10) 0.07254(10) 0.89258(8) 0.0206(2) Uani 1 1 d . . . . .
C30 C 0.28483(10) 0.11049(9) 0.79639(8) 0.0191(2) Uani 1 1 d . . . . .
C20 C 0.19659(10) 0.23434(9) 0.79962(8) 0.0184(2) Uani 1 1 d . . . . .
C2 C 0.20760(10) 0.31084(9) 0.72614(7) 0.0180(2) Uani 1 1 d . . . . .
C3 C 0.30134(10) 0.28071(9) 0.63206(8) 0.0191(2) Uani 1 1 d . . . . .
H3 H 0.350932 0.203346 0.613065 0.023 Uiso 1 1 calc R U . . .
C4 C 0.31551(10) 0.36450(9) 0.57357(8) 0.0188(2) Uani 1 1 d . . . . .
H4 H 0.371050 0.345327 0.512166 0.023 Uiso 1 1 calc R U . . .
C5 C 0.24068(10) 0.49135(9) 0.60752(8) 0.0183(2) Uani 1 1 d . . . . .
C34 C 0.29982(10) 0.02771(9) 0.71579(8) 0.0194(2) Uani 1 1 d . . . . .
C35 C 0.20662(11) 0.00736(10) 0.68575(8) 0.0228(2) Uani 1 1 d . . . . .
H35 H 0.121247 0.047836 0.715219 0.027 Uiso 1 1 calc R U . . .
C36 C 0.24384(12) -0.07538(11) 0.61014(9) 0.0267(3) Uani 1 1 d . . . . .
H36 H 0.182843 -0.089905 0.588353 0.032 Uiso 1 1 calc R U . . .
C37 C 0.37161(12) -0.13617(10) 0.56727(9) 0.0273(3) Uani 1 1 d . . . . .
H37 H 0.395061 -0.190979 0.516891 0.033 Uiso 1 1 calc R U . . .
C38 C 0.46485(11) -0.11662(10) 0.59820(8) 0.0237(2) Uani 1 1 d . . . . .
H38 H 0.550055 -0.158627 0.569758 0.028 Uiso 1 1 calc R U . . .
C33 C 0.42834(10) -0.03283(9) 0.67270(8) 0.0201(2) Uani 1 1 d . . . . .
C32 C 0.50357(10) 0.01052(9) 0.71875(8) 0.0196(2) Uani 1 1 d . . . . .
C31 C 0.42387(10) 0.09658(9) 0.78550(8) 0.0194(2) Uani 1 1 d . . . . .
C45 C 0.45840(10) 0.17100(10) 0.84358(8) 0.0215(2) Uani 1 1 d . . . . .
C46 C 0.49405(12) 0.26619(11) 0.80478(10) 0.0297(3) Uani 1 1 d . . . . .
H46 H 0.493837 0.283676 0.743384 0.036 Uiso 1 1 calc R U . . .
C47 C 0.52981(14) 0.33493(13) 0.85728(11) 0.0396(3) Uani 1 1 d . . . . .
H47 H 0.553471 0.398114 0.830831 0.048 Uiso 1 1 calc R U . . .
C48 C 0.53042(13) 0.30987(13) 0.94879(11) 0.0406(4) Uani 1 1 d . . . . .
H48 H 0.555426 0.355412 0.983523 0.049 Uiso 1 1 calc R U . . .
C49 C 0.49370(12) 0.21690(13) 0.98816(10) 0.0359(3) Uani 1 1 d . . . . .
H49 H 0.493747 0.200105 1.049698 0.043 Uiso 1 1 calc R U . . .
C50 C 0.45667(11) 0.14823(11) 0.93660(9) 0.0284(3) Uani 1 1 d . . . . .
H50 H 0.430579 0.086709 0.964240 0.034 Uiso 1 1 calc R U . . .
C39 C 0.64353(11) -0.04105(10) 0.69471(8) 0.0220(2) Uani 1 1 d . . . . .
C40 C 0.72046(12) -0.06884(11) 0.60059(9) 0.0295(3) Uani 1 1 d . . . . .
H40 H 0.684565 -0.048090 0.551980 0.035 Uiso 1 1 calc R U . . .
C41 C 0.84999(13) -0.12710(13) 0.57862(11) 0.0386(3) Uani 1 1 d . . . . .
H41 H 0.900086 -0.145066 0.515604 0.046 Uiso 1 1 calc R U . . .
C42 C 0.90470(12) -0.15850(13) 0.65033(11) 0.0391(3) Uani 1 1 d . . . . .
H42 H 0.991088 -0.198836 0.635618 0.047 Uiso 1 1 calc R U . . .
C43 C 0.83041(12) -0.12964(11) 0.74371(10) 0.0327(3) Uani 1 1 d . . . . .
H43 H 0.867289 -0.149562 0.791873 0.039 Uiso 1 1 calc R U . . .
C44 C 0.70074(11) -0.07095(10) 0.76628(9) 0.0251(2) Uani 1 1 d . . . . .
H44 H 0.651683 -0.051423 0.829409 0.030 Uiso 1 1 calc R U . . .
C54 C 0.04324(11) 0.14380(11) 1.03389(8) 0.0252(2) Uani 1 1 d . . . . .
H54 H -0.027854 0.202921 1.069908 0.030 Uiso 1 1 calc R U . . .
C53 C 0.08062(12) 0.03491(12) 1.06877(9) 0.0283(3) Uani 1 1 d . . . . .
H53 H 0.033211 0.021520 1.128264 0.034 Uiso 1 1 calc R U . . .
C52 C 0.18686(12) -0.05429(11) 1.01708(9) 0.0279(3) Uani 1 1 d . . . . .
H52 H 0.210480 -0.126435 1.042009 0.033 Uiso 1 1 calc R U . . .
C51 C 0.25835(11) -0.03552(10) 0.92746(8) 0.0243(2) Uani 1 1 d . . . . .
H51 H 0.329771 -0.094731 0.891950 0.029 Uiso 1 1 calc R U . . .
C6 C 0.30987(10) 0.54325(9) 0.65853(8) 0.0187(2) Uani 1 1 d . . . . .
C7 C 0.24378(11) 0.63209(10) 0.73109(8) 0.0237(2) Uani 1 1 d . . . . .
H7 H 0.155510 0.658907 0.750413 0.028 Uiso 1 1 calc R U . . .
C8 C 0.30774(11) 0.68082(11) 0.77469(9) 0.0264(3) Uani 1 1 d . . . . .
H8 H 0.262228 0.739623 0.823087 0.032 Uiso 1 1 calc R U . . .
C9 C 0.43985(11) 0.64215(10) 0.74639(8) 0.0224(2) Uani 1 1 d . . . . .
C11 C 0.50737(11) 0.55406(10) 0.67408(8) 0.0230(2) Uani 1 1 d . . . . .
H11 H 0.595652 0.527761 0.654459 0.028 Uiso 1 1 calc R U . . .
C12 C 0.44164(11) 0.50559(10) 0.63135(8) 0.0220(2) Uani 1 1 d . . . . .
H12 H 0.487197 0.446377 0.583292 0.026 Uiso 1 1 calc R U . . .
C10 C 0.63047(12) 0.65891(12) 0.76220(10) 0.0326(3) Uani 1 1 d . . . . .
H10A H 0.660014 0.672133 0.696351 0.049 Uiso 1 1 calc R U . . .
H10B H 0.663791 0.577268 0.770666 0.049 Uiso 1 1 calc R U . . .
H10C H 0.658685 0.703088 0.798534 0.049 Uiso 1 1 calc R U . . .
C13 C 0.20910(10) 0.56135(9) 0.52602(8) 0.0189(2) Uani 1 1 d . . . . .
C14 C 0.14816(11) 0.52241(11) 0.47164(8) 0.0238(2) Uani 1 1 d . . . . .
H14 H 0.127697 0.454258 0.485728 0.029 Uiso 1 1 calc R U . . .
C15 C 0.11801(11) 0.58369(12) 0.39744(9) 0.0281(3) Uani 1 1 d . . . . .
H15 H 0.076741 0.557111 0.362461 0.034 Uiso 1 1 calc R U . . .
C16 C 0.14937(11) 0.68548(11) 0.37483(8) 0.0271(3) Uani 1 1 d . . . . .
C18 C 0.20982(11) 0.72521(10) 0.42772(9) 0.0256(2) Uani 1 1 d . . . . .
H18 H 0.231114 0.792905 0.413205 0.031 Uiso 1 1 calc R U . . .
C19 C 0.23847(10) 0.66275(10) 0.50296(8) 0.0217(2) Uani 1 1 d . . . . .
H19 H 0.278429 0.690096 0.538602 0.026 Uiso 1 1 calc R U . . .
C17 C 0.14445(14) 0.84311(14) 0.27537(11) 0.0441(4) Uani 1 1 d . . . . .
H17A H 0.119247 0.870626 0.220722 0.066 Uiso 1 1 calc R U . . .
H17B H 0.234078 0.828118 0.261252 0.066 Uiso 1 1 calc R U . . .
H17C H 0.099392 0.901342 0.327388 0.066 Uiso 1 1 calc R U . . .

loop_
_atom_site_aniso_label
_atom_site_aniso_U_11
_atom_site_aniso_U_22
_atom_site_aniso_U_33
_atom_site_aniso_U_23
_atom_site_aniso_U_13
_atom_site_aniso_U_12
O1 0.0144(4) 0.0196(4) 0.0191(4) 0.0012(3) -0.0030(3) -0.0036(3)
O2 0.0237(4) 0.0367(5) 0.0292(5) -0.0092(4) -0.0084(4) -0.0098(4)
O3 0.0386(5) 0.0497(6) 0.0329(5) 0.0180(4) -0.0170(4) -0.0101(5)
C1 0.0157(5) 0.0194(5) 0.0192(5) 0.0001(4) -0.0059(4) -0.0051(4)
C23 0.0150(5) 0.0216(5) 0.0211(5) -0.0025(4) -0.0052(4) -0.0039(4)
C24 0.0190(5) 0.0230(6) 0.0248(6) -0.0007(4) -0.0070(5) -0.0027(4)
C25 0.0190(5) 0.0258(6) 0.0301(6) -0.0054(5) -0.0050(5) 0.0031(5)
C26 0.0195(6) 0.0347(7) 0.0238(6) -0.0059(5) 0.0014(5) -0.0003(5)
C27 0.0203(6) 0.0296(6) 0.0221(6) -0.0004(5) -0.0014(5) -0.0036(5)
C22 0.0162(5) 0.0238(5) 0.0200(5) -0.0021(4) -0.0038(4) -0.0046(4)
C21 0.0164(5) 0.0227(5) 0.0185(5) -0.0004(4) -0.0047(4) -0.0054(4)
C28 0.0178(5) 0.0238(5) 0.0197(5) -0.0001(4) -0.0054(4) -0.0065(4)
C29 0.0185(5) 0.0248(6) 0.0179(5) 0.0008(4) -0.0046(4) -0.0071(4)
C30 0.0172(5) 0.0192(5) 0.0188(5) 0.0009(4) -0.0046(4) -0.0038(4)
C20 0.0149(5) 0.0194(5) 0.0194(5) -0.0018(4) -0.0046(4) -0.0036(4)
C2 0.0150(5) 0.0196(5) 0.0178(5) -0.0019(4) -0.0038(4) -0.0041(4)
C3 0.0158(5) 0.0179(5) 0.0200(5) -0.0025(4) -0.0038(4) -0.0019(4)
C4 0.0149(5) 0.0208(5) 0.0176(5) -0.0024(4) -0.0025(4) -0.0036(4)
C5 0.0137(5) 0.0193(5) 0.0188(5) -0.0009(4) -0.0020(4) -0.0036(4)
C34 0.0213(5) 0.0176(5) 0.0175(5) 0.0024(4) -0.0040(4) -0.0056(4)
C35 0.0199(5) 0.0241(6) 0.0231(6) 0.0026(4) -0.0050(4) -0.0069(4)
C36 0.0297(6) 0.0281(6) 0.0271(6) 0.0019(5) -0.0108(5) -0.0137(5)
C37 0.0339(7) 0.0230(6) 0.0244(6) -0.0032(5) -0.0061(5) -0.0107(5)
C38 0.0233(6) 0.0192(5) 0.0234(6) -0.0016(4) -0.0025(5) -0.0040(4)
C33 0.0214(5) 0.0172(5) 0.0197(5) 0.0031(4) -0.0047(4) -0.0053(4)
C32 0.0186(5) 0.0187(5) 0.0187(5) 0.0028(4) -0.0038(4) -0.0044(4)
C31 0.0168(5) 0.0200(5) 0.0186(5) 0.0029(4) -0.0044(4) -0.0035(4)
C45 0.0139(5) 0.0229(5) 0.0222(5) -0.0045(4) -0.0041(4) 0.0007(4)
C46 0.0278(6) 0.0307(6) 0.0321(7) -0.0010(5) -0.0105(5) -0.0099(5)
C47 0.0351(7) 0.0348(7) 0.0527(9) -0.0060(6) -0.0152(7) -0.0141(6)
C48 0.0276(7) 0.0438(8) 0.0490(9) -0.0218(7) -0.0169(6) -0.0026(6)
C49 0.0251(6) 0.0449(8) 0.0289(7) -0.0137(6) -0.0113(5) 0.0049(6)
C50 0.0230(6) 0.0313(6) 0.0240(6) -0.0039(5) -0.0066(5) 0.0006(5)
C39 0.0191(5) 0.0173(5) 0.0262(6) -0.0004(4) -0.0047(4) -0.0032(4)
C40 0.0229(6) 0.0308(6) 0.0280(6) -0.0002(5) -0.0021(5) -0.0048(5)
C41 0.0228(6) 0.0422(8) 0.0373(7) -0.0061(6) 0.0040(5) -0.0042(6)
C42 0.0167(6) 0.0341(7) 0.0572(9) -0.0053(6) -0.0067(6) 0.0006(5)
C43 0.0259(6) 0.0255(6) 0.0476(8) 0.0002(5) -0.0175(6) -0.0032(5)
C44 0.0227(6) 0.0213(5) 0.0292(6) -0.0015(5) -0.0079(5) -0.0039(4)
C54 0.0216(6) 0.0291(6) 0.0207(6) 0.0003(5) -0.0024(4) -0.0065(5)
C53 0.0277(6) 0.0360(7) 0.0205(6) 0.0064(5) -0.0045(5) -0.0125(5)
C52 0.0299(6) 0.0279(6) 0.0270(6) 0.0084(5) -0.0104(5) -0.0100(5)
C51 0.0231(6) 0.0241(6) 0.0240(6) 0.0023(4) -0.0068(5) -0.0056(5)
C6 0.0183(5) 0.0190(5) 0.0176(5) 0.0017(4) -0.0049(4) -0.0049(4)
C7 0.0165(5) 0.0263(6) 0.0244(6) -0.0038(5) -0.0035(4) -0.0041(4)
C8 0.0232(6) 0.0278(6) 0.0237(6) -0.0079(5) -0.0032(5) -0.0052(5)
C9 0.0236(6) 0.0254(6) 0.0203(5) 0.0003(4) -0.0082(4) -0.0093(5)
C11 0.0164(5) 0.0260(6) 0.0244(6) -0.0009(4) -0.0051(4) -0.0046(4)
C12 0.0189(5) 0.0226(5) 0.0208(5) -0.0031(4) -0.0034(4) -0.0038(4)
C10 0.0242(6) 0.0390(7) 0.0372(7) -0.0080(6) -0.0110(5) -0.0112(5)
C13 0.0138(5) 0.0204(5) 0.0183(5) -0.0011(4) -0.0019(4) -0.0025(4)
C14 0.0204(5) 0.0272(6) 0.0242(6) 0.0020(5) -0.0060(4) -0.0092(5)
C15 0.0234(6) 0.0377(7) 0.0261(6) 0.0024(5) -0.0112(5) -0.0102(5)
C16 0.0198(6) 0.0326(6) 0.0228(6) 0.0055(5) -0.0054(5) -0.0018(5)
C18 0.0231(6) 0.0224(6) 0.0267(6) 0.0040(4) -0.0038(5) -0.0052(4)
C19 0.0190(5) 0.0212(5) 0.0224(5) -0.0014(4) -0.0044(4) -0.0046(4)
C17 0.0340(7) 0.0492(9) 0.0421(8) 0.0235(7) -0.0106(6) -0.0071(6)

loop_
_atom_type_symbol
_atom_type_description
_atom_type_scat_dispersion_real
_atom_type_scat_dispersion_imag
_atom_type_scat_source
C C 0.0181 0.0091 'International Tables Vol C Tables 4.2.6.8 and 6.1.1.4'
H H 0.0000 0.0000 'International Tables Vol C Tables 4.2.6.8 and 6.1.1.4'
O O 0.0492 0.0322 'International Tables Vol C Tables 4.2.6.8 and 6.1.1.4'

loop_
_geom_angle_atom_site_label_1
_geom_angle_atom_site_label_2
_geom_angle_atom_site_label_3
_geom_angle
_geom_angle_site_symmetry_1
_geom_angle_site_symmetry_3
_geom_angle_publ_flag
C1 O1 C5 115.95(8) . . ?
C9 O2 C10 116.55(9) . . ?
C16 O3 C17 117.25(11) . . ?
O1 C1 C23 116.24(9) . . ?
O1 C1 C2 121.03(10) . . ?
C2 C1 C23 122.58(10) . . ?
C1 C23 C22 119.45(10) . . ?
C24 C23 C1 120.79(10) . . ?
C24 C23 C22 119.74(10) . . ?
C23 C24 H24 119.7 . . ?
C25 C24 C23 120.61(11) . . ?
C25 C24 H24 119.7 . . ?
C24 C25 H25 119.9 . . ?
C24 C25 C26 120.26(11) . . ?
C26 C25 H25 119.9 . . ?
C25 C26 H26 119.8 . . ?
C27 C26 C25 120.36(11) . . ?
C27 C26 H26 119.8 . . ?
C26 C27 H27 119.3 . . ?
C26 C27 C22 121.44(12) . . ?
C22 C27 H27 119.3 . . ?
C23 C22 C21 117.92(10) . . ?
C27 C22 C23 117.57(10) . . ?
C27 C22 C21 124.49(11) . . ?
C22 C21 C28 131.24(10) . . ?
C20 C21 C22 120.23(10) . . ?
C20 C21 C28 108.52(9) . . ?
C29 C28 C21 108.08(9) . . ?
C54 C28 C21 133.51(11) . . ?
C54 C28 C29 118.38(11) . . ?
C28 C29 C30 110.76(10) . . ?
C51 C29 C28 122.27(10) . . ?
C51 C29 C30 126.97(10) . . ?
C29 C30 C31 110.60(9) . . ?
C20 C30 C29 101.12(9) . . ?
C20 C30 C31 116.51(9) . . ?
C34 C30 C29 111.48(9) . . ?
C34 C30 C20 115.97(9) . . ?
C34 C30 C31 101.48(8) . . ?
C21 C20 C30 111.49(9) . . ?
C21 C20 C2 122.64(10) . . ?
C2 C20 C30 125.85(9) . . ?
C1 C2 C20 117.17(10) . . ?
C1 C2 C3 117.42(10) . . ?
C20 C2 C3 125.25(10) . . ?
C2 C3 H3 120.1 . . ?
C4 C3 C2 119.75(10) . . ?
C4 C3 H3 120.1 . . ?
C3 C4 H4 120.1 . . ?
C3 C4 C5 119.76(10) . . ?
C5 C4 H4 120.1 . . ?
O1 C5 C4 109.10(8) . . ?
O1 C5 C6 108.80(8) . . ?
O1 C5 C13 103.79(8) . . ?
C4 C5 C6 110.83(9) . . ?
C4 C5 C13 110.73(9) . . ?
C13 C5 C6 113.29(9) . . ?
C35 C34 C30 128.78(10) . . ?
C35 C34 C33 121.51(10) . . ?
C33 C34 C30 109.69(9) . . ?
C34 C35 H35 120.8 . . ?
C34 C35 C36 118.39(11) . . ?
C36 C35 H35 120.8 . . ?
C35 C36 H36 119.9 . . ?
C37 C36 C35 120.30(11) . . ?
C37 C36 H36 119.9 . . ?
C36 C37 H37 119.4 . . ?
C38 C37 C36 121.24(11) . . ?
C38 C37 H37 119.4 . . ?
C37 C38 H38 120.7 . . ?
C37 C38 C33 118.69(11) . . ?
C33 C38 H38 120.7 . . ?
C34 C33 C32 108.56(9) . . ?
C38 C33 C34 119.85(10) . . ?
C38 C33 C32 131.57(10) . . ?
C33 C32 C39 122.72(10) . . ?
C31 C32 C33 108.95(10) . . ?
C31 C32 C39 128.26(10) . . ?
C32 C31 C30 110.88(10) . . ?
C32 C31 C45 127.36(10) . . ?
C45 C31 C30 121.76(9) . . ?
C46 C45 C31 119.68(10) . . ?
C50 C45 C31 121.66(11) . . ?
C50 C45 C46 118.66(11) . . ?
C45 C46 H46 119.8 . . ?
C47 C46 C45 120.44(13) . . ?
C47 C46 H46 119.8 . . ?
C46 C47 H47 119.8 . . ?
C48 C47 C46 120.34(14) . . ?
C48 C47 H47 119.8 . . ?
C47 C48 H48 120.2 . . ?
C49 C48 C47 119.61(12) . . ?
C49 C48 H48 120.2 . . ?
C48 C49 H49 119.7 . . ?
C48 C49 C50 120.52(13) . . ?
C50 C49 H49 119.7 . . ?
C45 C50 H50 119.8 . . ?
C49 C50 C45 120.39(13) . . ?
C49 C50 H50 119.8 . . ?
C40 C39 C32 120.99(11) . . ?
C40 C39 C44 118.27(11) . . ?
C44 C39 C32 120.57(10) . . ?
C39 C40 H40 119.6 . . ?
C41 C40 C39 120.84(12) . . ?
C41 C40 H40 119.6 . . ?
C40 C41 H41 119.9 . . ?
C42 C41 C40 120.18(13) . . ?
C42 C41 H41 119.9 . . ?
C41 C42 H42 120.1 . . ?
C43 C42 C41 119.71(12) . . ?
C43 C42 H42 120.1 . . ?
C42 C43 H43 119.8 . . ?
C42 C43 C44 120.45(13) . . ?
C44 C43 H43 119.8 . . ?
C39 C44 H44 119.7 . . ?
C43 C44 C39 120.52(12) . . ?
C43 C44 H44 119.7 . . ?
C28 C54 H54 120.4 . . ?
C53 C54 C28 119.29(11) . . ?
C53 C54 H54 120.4 . . ?
C54 C53 H53 119.2 . . ?
C52 C53 C54 121.56(11) . . ?
C52 C53 H53 119.2 . . ?
C53 C52 H52 120.1 . . ?
C53 C52 C51 119.77(11) . . ?
C51 C52 H52 120.1 . . ?
C29 C51 C52 118.71(11) . . ?
C29 C51 H51 120.6 . . ?
C52 C51 H51 120.6 . . ?
C7 C6 C5 121.59(10) . . ?
C12 C6 C5 120.46(9) . . ?
C12 C6 C7 117.91(10) . . ?
C6 C7 H7 119.5 . . ?
C8 C7 C6 121.00(10) . . ?
C8 C7 H7 119.5 . . ?
C7 C8 H8 119.9 . . ?
C7 C8 C9 120.28(11) . . ?
C9 C8 H8 119.9 . . ?
O2 C9 C8 116.34(10) . . ?
O2 C9 C11 124.07(10) . . ?
C11 C9 C8 119.59(10) . . ?
C9 C11 H11 120.3 . . ?
C9 C11 C12 119.41(10) . . ?
C12 C11 H11 120.3 . . ?
C6 C12 C11 121.80(10) . . ?
C6 C12 H12 119.1 . . ?
C11 C12 H12 119.1 . . ?
O2 C10 H10A 109.5 . . ?
O2 C10 H10B 109.5 . . ?
O2 C10 H10C 109.5 . . ?
H10A C10 H10B 109.5 . . ?
H10A C10 H10C 109.5 . . ?
H10B C10 H10C 109.5 . . ?
C14 C13 C5 119.46(10) . . ?
C19 C13 C5 122.56(10) . . ?
C19 C13 C14 117.98(10) . . ?
C13 C14 H14 119.5 . . ?
C15 C14 C13 121.00(11) . . ?
C15 C14 H14 119.5 . . ?
C14 C15 H15 119.9 . . ?
C14 C15 C16 120.13(11) . . ?
C16 C15 H15 119.9 . . ?
O3 C16 C15 115.34(11) . . ?
O3 C16 C18 124.99(12) . . ?
C18 C16 C15 119.67(11) . . ?
C16 C18 H18 120.3 . . ?
C16 C18 C19 119.38(11) . . ?
C19 C18 H18 120.3 . . ?
C13 C19 C18 121.83(11) . . ?
C13 C19 H19 119.1 . . ?
C18 C19 H19 119.1 . . ?
O3 C17 H17A 109.5 . . ?
O3 C17 H17B 109.5 . . ?
O3 C17 H17C 109.5 . . ?
H17A C17 H17B 109.5 . . ?
H17A C17 H17C 109.5 . . ?
H17B C17 H17C 109.5 . . ?

loop_
_geom_bond_atom_site_label_1
_geom_bond_atom_site_label_2
_geom_bond_distance
_geom_bond_site_symmetry_2
_geom_bond_publ_flag
O1 C1 1.3710(13) . ?
O1 C5 1.4617(12) . ?
O2 C9 1.3689(13) . ?
O2 C10 1.4270(15) . ?
O3 C16 1.3645(15) . ?
O3 C17 1.4152(19) . ?
C1 C23 1.4196(15) . ?
C1 C2 1.3853(15) . ?
C23 C24 1.4178(16) . ?
C23 C22 1.4263(16) . ?
C24 H24 0.9300 . ?
C24 C25 1.3639(17) . ?
C25 H25 0.9300 . ?
C25 C26 1.4085(19) . ?
C26 H26 0.9300 . ?
C26 C27 1.3680(18) . ?
C27 H27 0.9300 . ?
C27 C22 1.4199(16) . ?
C22 C21 1.4285(16) . ?
C21 C28 1.4782(16) . ?
C21 C20 1.3868(15) . ?
C28 C29 1.4016(16) . ?
C28 C54 1.4006(16) . ?
C29 C30 1.5291(15) . ?
C29 C51 1.3793(16) . ?
C30 C20 1.5185(15) . ?
C30 C34 1.5165(15) . ?
C30 C31 1.5363(15) . ?
C20 C2 1.4117(15) . ?
C2 C3 1.4608(15) . ?
C3 H3 0.9300 . ?
C3 C4 1.3324(16) . ?
C4 H4 0.9300 . ?
C4 C5 1.5178(15) . ?
C5 C6 1.5299(14) . ?
C5 C13 1.5258(15) . ?
C34 C35 1.3835(16) . ?
C34 C33 1.3959(16) . ?
C35 H35 0.9300 . ?
C35 C36 1.3955(17) . ?
C36 H36 0.9300 . ?
C36 C37 1.3894(18) . ?
C37 H37 0.9300 . ?
C37 C38 1.3872(17) . ?
C38 H38 0.9300 . ?
C38 C33 1.3932(15) . ?
C33 C32 1.4801(15) . ?
C32 C31 1.3500(16) . ?
C32 C39 1.4840(15) . ?
C31 C45 1.4845(15) . ?
C45 C46 1.3965(17) . ?
C45 C50 1.3952(17) . ?
C46 H46 0.9300 . ?
C46 C47 1.3891(18) . ?
C47 H47 0.9300 . ?
C47 C48 1.384(2) . ?
C48 H48 0.9300 . ?
C48 C49 1.380(2) . ?
C49 H49 0.9300 . ?
C49 C50 1.3889(19) . ?
C50 H50 0.9300 . ?
C39 C40 1.3962(17) . ?
C39 C44 1.3998(17) . ?
C40 H40 0.9300 . ?
C40 C41 1.3896(18) . ?
C41 H41 0.9300 . ?
C41 C42 1.385(2) . ?
C42 H42 0.9300 . ?
C42 C43 1.380(2) . ?
C43 H43 0.9300 . ?
C43 C44 1.3913(17) . ?
C44 H44 0.9300 . ?
C54 H54 0.9300 . ?
C54 C53 1.3878(18) . ?
C53 H53 0.9300 . ?
C53 C52 1.3850(18) . ?
C52 H52 0.9300 . ?
C52 C51 1.3957(17) . ?
C51 H51 0.9300 . ?
C6 C7 1.3973(15) . ?
C6 C12 1.3890(15) . ?
C7 H7 0.9300 . ?
C7 C8 1.3853(16) . ?
C8 H8 0.9300 . ?
C8 C9 1.3919(16) . ?
C9 C11 1.3907(16) . ?
C11 H11 0.9300 . ?
C11 C12 1.3919(16) . ?
C12 H12 0.9300 . ?
C10 H10A 0.9600 . ?
C10 H10B 0.9600 . ?
C10 H10C 0.9600 . ?
C13 C14 1.4011(15) . ?
C13 C19 1.3820(16) . ?
C14 H14 0.9300 . ?
C14 C15 1.3810(17) . ?
C15 H15 0.9300 . ?
C15 C16 1.3964(18) . ?
C16 C18 1.3854(18) . ?
C18 H18 0.9300 . ?
C18 C19 1.3949(16) . ?
C19 H19 0.9300 . ?
C17 H17A 0.9600 . ?
C17 H17B 0.9600 . ?
C17 H17C 0.9600 . ?

loop_
_geom_torsion_atom_site_label_1
_geom_torsion_atom_site_label_2
_geom_torsion_atom_site_label_3
_geom_torsion_atom_site_label_4
_geom_torsion
_geom_torsion_site_symmetry_1
_geom_torsion_site_symmetry_2
_geom_torsion_site_symmetry_3
_geom_torsion_site_symmetry_4
_geom_torsion_publ_flag
O1 C1 C23 C24 -5.36(15) . . . . ?
O1 C1 C23 C22 176.11(9) . . . . ?
O1 C1 C2 C20 -176.61(9) . . . . ?
O1 C1 C2 C3 -0.90(15) . . . . ?
O1 C5 C6 C7 -30.08(14) . . . . ?
O1 C5 C6 C12 152.16(10) . . . . ?
O1 C5 C13 C14 -63.58(12) . . . . ?
O1 C5 C13 C19 116.53(10) . . . . ?
O2 C9 C11 C12 179.46(11) . . . . ?
O3 C16 C18 C19 179.71(11) . . . . ?
C1 O1 C5 C4 47.22(11) . . . . ?
C1 O1 C5 C6 -73.80(11) . . . . ?
C1 O1 C5 C13 165.30(8) . . . . ?
C1 C23 C24 C25 -177.82(11) . . . . ?
C1 C23 C22 C27 178.90(10) . . . . ?
C1 C23 C22 C21 0.17(15) . . . . ?
C1 C2 C3 C4 15.01(15) . . . . ?
C23 C1 C2 C20 -1.21(16) . . . . ?
C23 C1 C2 C3 174.50(9) . . . . ?
C23 C24 C25 C26 -1.11(18) . . . . ?
C23 C22 C21 C28 -178.84(10) . . . . ?
C23 C22 C21 C20 -0.07(16) . . . . ?
C24 C23 C22 C27 0.36(16) . . . . ?
C24 C23 C22 C21 -178.37(10) . . . . ?
C24 C25 C26 C27 0.46(19) . . . . ?
C25 C26 C27 C22 0.64(19) . . . . ?
C26 C27 C22 C23 -1.02(18) . . . . ?
C26 C27 C22 C21 177.62(11) . . . . ?
C27 C22 C21 C28 2.53(19) . . . . ?
C27 C22 C21 C20 -178.71(11) . . . . ?
C22 C23 C24 C25 0.70(17) . . . . ?
C22 C21 C28 C29 178.08(11) . . . . ?
C22 C21 C28 C54 0.1(2) . . . . ?
C22 C21 C20 C30 -179.20(9) . . . . ?
C22 C21 C20 C2 -0.69(16) . . . . ?
C21 C28 C29 C30 1.46(12) . . . . ?
C21 C28 C29 C51 -177.77(10) . . . . ?
C21 C28 C54 C53 177.03(11) . . . . ?
C21 C20 C2 C1 1.31(16) . . . . ?
C21 C20 C2 C3 -174.03(10) . . . . ?
C28 C21 C20 C30 -0.18(12) . . . . ?
C28 C21 C20 C2 178.33(9) . . . . ?
C28 C29 C30 C20 -1.48(11) . . . . ?
C28 C29 C30 C34 -125.32(10) . . . . ?
C28 C29 C30 C31 122.57(10) . . . . ?
C28 C29 C51 C52 -0.24(17) . . . . ?
C28 C54 C53 C52 0.71(19) . . . . ?
C29 C28 C54 C53 -0.76(17) . . . . ?
C29 C30 C20 C21 0.98(11) . . . . ?
C29 C30 C20 C2 -177.48(10) . . . . ?
C29 C30 C34 C35 66.40(14) . . . . ?
C29 C30 C34 C33 -112.21(10) . . . . ?
C29 C30 C31 C32 111.66(11) . . . . ?
C29 C30 C31 C45 -68.13(13) . . . . ?
C30 C29 C51 C52 -179.34(11) . . . . ?
C30 C20 C2 C1 179.60(10) . . . . ?
C30 C20 C2 C3 4.26(17) . . . . ?
C30 C34 C35 C36 -178.87(11) . . . . ?
C30 C34 C33 C38 178.16(10) . . . . ?
C30 C34 C33 C32 -2.78(12) . . . . ?
C30 C31 C45 C46 -100.17(13) . . . . ?
C30 C31 C45 C50 80.04(14) . . . . ?
C20 C21 C28 C29 -0.80(12) . . . . ?
C20 C21 C28 C54 -178.75(12) . . . . ?
C20 C30 C34 C35 -48.58(15) . . . . ?
C20 C30 C34 C33 132.81(10) . . . . ?
C20 C30 C31 C32 -133.64(10) . . . . ?
C20 C30 C31 C45 46.57(14) . . . . ?
C20 C2 C3 C4 -169.67(10) . . . . ?
C2 C1 C23 C24 179.02(10) . . . . ?
C2 C1 C23 C22 0.50(16) . . . . ?
C2 C3 C4 C5 4.18(15) . . . . ?
C3 C4 C5 O1 -34.02(13) . . . . ?
C3 C4 C5 C6 85.76(12) . . . . ?
C3 C4 C5 C13 -147.65(10) . . . . ?
C4 C5 C6 C7 -150.04(10) . . . . ?
C4 C5 C6 C12 32.20(14) . . . . ?
C4 C5 C13 C14 53.37(13) . . . . ?
C4 C5 C13 C19 -126.52(11) . . . . ?
C5 O1 C1 C23 152.43(9) . . . . ?
C5 O1 C1 C2 -31.89(13) . . . . ?
C5 C6 C7 C8 -177.98(10) . . . . ?
C5 C6 C12 C11 177.66(10) . . . . ?
C5 C13 C14 C15 179.91(10) . . . . ?
C5 C13 C19 C18 179.48(10) . . . . ?
C34 C30 C20 C21 121.70(10) . . . . ?
C34 C30 C20 C2 -56.76(14) . . . . ?
C34 C30 C31 C32 -6.73(12) . . . . ?
C34 C30 C31 C45 173.48(10) . . . . ?
C34 C35 C36 C37 0.65(17) . . . . ?
C34 C33 C32 C31 -1.69(13) . . . . ?
C34 C33 C32 C39 175.56(10) . . . . ?
C35 C34 C33 C38 -0.56(16) . . . . ?
C35 C34 C33 C32 178.49(10) . . . . ?
C35 C36 C37 C38 0.09(18) . . . . ?
C36 C37 C38 C33 -1.06(18) . . . . ?
C37 C38 C33 C34 1.29(16) . . . . ?
C37 C38 C33 C32 -177.52(11) . . . . ?
C38 C33 C32 C31 177.22(11) . . . . ?
C38 C33 C32 C39 -5.54(18) . . . . ?
C33 C34 C35 C36 -0.41(17) . . . . ?
C33 C32 C31 C30 5.43(12) . . . . ?
C33 C32 C31 C45 -174.80(10) . . . . ?
C33 C32 C39 C40 43.79(16) . . . . ?
C33 C32 C39 C44 -131.48(12) . . . . ?
C32 C31 C45 C46 80.08(15) . . . . ?
C32 C31 C45 C50 -99.71(14) . . . . ?
C32 C39 C40 C41 -173.89(12) . . . . ?
C32 C39 C44 C43 173.69(11) . . . . ?
C31 C30 C20 C21 -118.95(10) . . . . ?
C31 C30 C20 C2 62.60(14) . . . . ?
C31 C30 C34 C35 -175.85(11) . . . . ?
C31 C30 C34 C33 5.55(11) . . . . ?
C31 C32 C39 C40 -139.53(13) . . . . ?
C31 C32 C39 C44 45.20(17) . . . . ?
C31 C45 C46 C47 -178.33(11) . . . . ?
C31 C45 C50 C49 177.75(11) . . . . ?
C45 C46 C47 C48 -0.1(2) . . . . ?
C46 C45 C50 C49 -2.04(17) . . . . ?
C46 C47 C48 C49 -0.8(2) . . . . ?
C47 C48 C49 C50 0.2(2) . . . . ?
C48 C49 C50 C45 1.21(19) . . . . ?
C50 C45 C46 C47 1.47(18) . . . . ?
C39 C32 C31 C30 -171.61(10) . . . . ?
C39 C32 C31 C45 8.16(19) . . . . ?
C39 C40 C41 C42 0.0(2) . . . . ?
C40 C39 C44 C43 -1.71(17) . . . . ?
C40 C41 C42 C43 -1.3(2) . . . . ?
C41 C42 C43 C44 1.0(2) . . . . ?
C42 C43 C44 C39 0.47(19) . . . . ?
C44 C39 C40 C41 1.48(18) . . . . ?
C54 C28 C29 C30 179.77(10) . . . . ?
C54 C28 C29 C51 0.54(17) . . . . ?
C54 C53 C52 C51 -0.40(19) . . . . ?
C53 C52 C51 C29 0.16(18) . . . . ?
C51 C29 C30 C20 177.70(11) . . . . ?
C51 C29 C30 C34 53.86(15) . . . . ?
C51 C29 C30 C31 -58.25(15) . . . . ?
C6 C5 C13 C14 178.59(9) . . . . ?
C6 C5 C13 C19 -1.30(14) . . . . ?
C6 C7 C8 C9 0.31(19) . . . . ?
C7 C6 C12 C11 -0.18(17) . . . . ?
C7 C8 C9 O2 -179.82(11) . . . . ?
C7 C8 C9 C11 -0.11(18) . . . . ?
C8 C9 C11 C12 -0.23(18) . . . . ?
C9 C11 C12 C6 0.38(18) . . . . ?
C12 C6 C7 C8 -0.16(17) . . . . ?
C10 O2 C9 C8 -177.57(11) . . . . ?
C10 O2 C9 C11 2.73(17) . . . . ?
C13 C5 C6 C7 84.79(12) . . . . ?
C13 C5 C6 C12 -92.97(12) . . . . ?
C13 C14 C15 C16 0.69(18) . . . . ?
C14 C13 C19 C18 -0.41(16) . . . . ?
C14 C15 C16 O3 179.67(11) . . . . ?
C14 C15 C16 C18 -0.58(18) . . . . ?
C15 C16 C18 C19 -0.01(17) . . . . ?
C16 C18 C19 C13 0.52(17) . . . . ?
C19 C13 C14 C15 -0.19(17) . . . . ?
C17 O3 C16 C15 179.23(12) . . . . ?
C17 O3 C16 C18 -0.50(18) . . . . ?
